data_2013909
loop_
_publ_author_name
'Fu-Pei Liang'
'Man-Sheng Chen'
'Rui-Xiang Hu'
'Zi-Lu Chen'

_publ_section_title
;
 A one-dimensional double-chain coordination polymer:
 [Mn(C~12~H~13~NO~6~S)(C~10~H~8~N~2~)]~<i>n~</i>
;
_journal_issue 6
_journal_name_full 'Acta Crystallographica Section C'
_journal_page_first m269
_journal_page_last m271
_journal_paper_doi 10.1107/S0108270104008893
_journal_volume 60
_journal_year 2004
_chemical_formula_iupac '[Mn (C12 H13 N O6 S) (C10 H8 N2)]'
_chemical_formula_moiety 'C22 H21 Mn N3 O6 S'
_chemical_formula_sum 'C22 H21 Mn N3 O6 S'
_chemical_formula_weight 510.42
_chemical_name_systematic
;
poly[[(2,2'-bipyridine-\k^2^N,N')manganese(II)]-\m~3~-N-tosyl-L-glutamato-
\k^4^O,O':O'':O''']
;
_space_group_IT_number 19
_symmetry_cell_setting orthorhombic
_symmetry_space_group_name_Hall 'P 2ac 2ab'
_symmetry_space_group_name_H-M 'P 21 21 21'
_atom_sites_solution_hydrogens geom
_atom_sites_solution_primary direct
_atom_sites_solution_secondary difmap
_audit_creation_method SHELXL-97
_cell_angle_alpha 90.00
_cell_angle_beta 90.00
_cell_angle_gamma 90.00
_cell_formula_units_Z 4
_cell_length_a 5.3131(6)
_cell_length_b 17.727(2)
_cell_length_c 23.382(3)
_cell_measurement_reflns_used 924
_cell_measurement_temperature 293(2)
_cell_measurement_theta_max 26.95
_cell_measurement_theta_min 3.56
_cell_volume 2202.2(5)
_computing_cell_refinement SMART
_computing_data_collection 'SMART (Bruker, 1997)'
_computing_data_reduction 'SAINT (Bruker, 1997)'
_computing_molecular_graphics 'SHELXTL (Bruker, 1998) '
_computing_publication_material SHELXTL
_computing_structure_refinement 'SHELXL97 (Sheldrick, 1997)'
_computing_structure_solution 'SHELXS97 (Sheldrick, 1990)'
_diffrn_ambient_temperature 293(2)
_diffrn_measured_fraction_theta_full 0.991
_diffrn_measured_fraction_theta_max 0.991
_diffrn_measurement_device_type 'Bruker SMART CCD area-detector'
_diffrn_measurement_method '\f and \w scans'
_diffrn_radiation_monochromator graphite
_diffrn_radiation_source 'fine-focus sealed tube'
_diffrn_radiation_type MoK\a
_diffrn_radiation_wavelength 0.71073
_diffrn_reflns_av_R_equivalents 0.0191
_diffrn_reflns_av_sigmaI/netI 0.0273
_diffrn_reflns_limit_h_max 5
_diffrn_reflns_limit_h_min -6
_diffrn_reflns_limit_k_max 19
_diffrn_reflns_limit_k_min -22
_diffrn_reflns_limit_l_max 29
_diffrn_reflns_limit_l_min -29
_diffrn_reflns_number 13798
_diffrn_reflns_theta_full 27.04
_diffrn_reflns_theta_max 27.04
_diffrn_reflns_theta_min 1.74
_diffrn_standards_decay_% 0
_exptl_absorpt_coefficient_mu 0.740
_exptl_absorpt_correction_T_max 0.7563
_exptl_absorpt_correction_T_min 0.7416
_exptl_absorpt_correction_type multi-scan
_exptl_absorpt_process_details '(SADABS; Sheldrick, 1996)'
_exptl_crystal_colour yellow
_exptl_crystal_density_diffrn 1.539
_exptl_crystal_density_meas ?
_exptl_crystal_density_method 'not measured'
_exptl_crystal_description block
_exptl_crystal_F_000 1052
_exptl_crystal_size_max 0.43
_exptl_crystal_size_mid 0.40
_exptl_crystal_size_min 0.40
_refine_diff_density_max 0.324
_refine_diff_density_min -0.397
_refine_ls_abs_structure_details 'Flack (1983)'
_refine_ls_abs_structure_Flack 0.003(12)
_refine_ls_extinction_method none
_refine_ls_goodness_of_fit_ref 1.029
_refine_ls_hydrogen_treatment constr
_refine_ls_matrix_type full
_refine_ls_number_parameters 298
_refine_ls_number_reflns 4789
_refine_ls_number_restraints 0
_refine_ls_restrained_S_all 1.029
_refine_ls_R_factor_all 0.0288
_refine_ls_R_factor_gt 0.0250
_refine_ls_shift/su_max 0.002
_refine_ls_shift/su_mean 0.000
_refine_ls_structure_factor_coef Fsqd
_refine_ls_weighting_details 'calc w=1/[\s^2^(Fo^2^)+(0.0428P)^2^+0.0383P] where P=(Fo^2^+2Fc^2^)/3'
_refine_ls_weighting_scheme calc
_refine_ls_wR_factor_gt 0.0649
_refine_ls_wR_factor_ref 0.0671
_reflns_number_gt 4406
_reflns_number_total 4789
_reflns_threshold_expression I>2\s(I)
_cod_data_source_file av1175.cif
_cod_data_source_block I
_cod_depositor_comments
;
The following automatic conversions were performed:
'_symmetry_cell_setting' value 'Orthorhombic' changed to 'orthorhombic'
according to '/home/saulius/struct/CIF-dictionaries/cif_core.dic'
dictionary named 'cif_core.dic' version 2.4.1 from 2010-06-29.

Automatic conversion script
Id: cif_fix_enum 1527 2010-12-29 10:47:43Z saulius 

The following automatic conversions were performed:

'_symmetry_cell_setting' value 'Orthorhombic' changed to
'orthorhombic' according to
/home/saulius/struct/CIF-dictionaries/cif_core.dic dictionary named
'cif_core.dic' version 2.4.1 from 2010-06-29.

Automatic conversion script
Id: cif_fix_values 1715 2011-07-08 13:25:40Z adriana 

The following automatic conversions were performed:

'_exptl_crystal_density_meas' value 'none' was changed to '?' - the
value is perceived as not measured.

Automatic conversion script
Id: cif_fix_values 3008 2015-01-20 13:52:24Z robertas 
;
_cod_original_cell_volume 2202.2(4)
_cod_original_sg_symbol_H-M 'P 2~1~ 2~1~ 2~1~'
_cod_database_code 2013909
_cod_database_fobs_code 2013909

loop_
_symmetry_equiv_pos_as_xyz
'x, y, z'
'-x+1/2, -y, z+1/2'
'-x, y+1/2, -z+1/2'
'x+1/2, -y+1/2, -z'

loop_
_atom_site_label
_atom_site_fract_x
_atom_site_fract_y
_atom_site_fract_z
_atom_site_U_iso_or_equiv
_atom_site_adp_type
_atom_site_calc_flag
_atom_site_refinement_flags
_atom_site_occupancy
_atom_site_disorder_assembly
_atom_site_disorder_group
_atom_site_type_symbol
Mn1 0.72871(5) 0.609304(14) 0.134143(10) 0.02652(8) Uani d . 1 . . Mn
S1 0.35609(8) 1.02332(3) 0.044762(19) 0.02931(11) Uani d . 1 . . S
C1 0.4396(4) 0.46327(12) 0.18564(9) 0.0400(5) Uani d . 1 . . C
H1A 0.3425 0.4685 0.1528 0.048 Uiso calc R 1 . . H
C2 0.3920(5) 0.40278(12) 0.22153(10) 0.0468(5) Uani d . 1 . . C
H2A 0.2657 0.3682 0.2130 0.056 Uiso calc R 1 . . H
C3 0.5364(5) 0.39494(13) 0.27025(9) 0.0482(5) Uani d . 1 . . C
H3A 0.5111 0.3544 0.2948 0.058 Uiso calc R 1 . . H
C4 0.7183(5) 0.44806(11) 0.28187(8) 0.0439(5) Uani d . 1 . . C
H4A 0.8151 0.4442 0.3149 0.053 Uiso calc R 1 . . H
C5 0.7565(4) 0.50734(10) 0.24413(7) 0.0316(4) Uani d . 1 . . C
C6 0.9517(4) 0.56641(11) 0.25393(8) 0.0309(4) Uani d . 1 . . C
C7 1.1166(5) 0.56643(12) 0.29969(8) 0.0413(5) Uani d . 1 . . C
H7A 1.1052 0.5294 0.3278 0.050 Uiso calc R 1 . . H
C8 1.2975(4) 0.62155(12) 0.30330(9) 0.0470(5) Uani d . 1 . . C
H8A 1.4108 0.6220 0.3336 0.056 Uiso calc R 1 . . H
C9 1.3095(4) 0.67631(13) 0.26149(9) 0.0443(5) Uani d . 1 . . C
H9A 1.4312 0.7139 0.2629 0.053 Uiso calc R 1 . . H
C10 1.1383(4) 0.67400(12) 0.21791(8) 0.0395(5) Uani d . 1 . . C
H10A 1.1450 0.7114 0.1900 0.047 Uiso calc R 1 . . H
C11 0.6614(4) 1.13718(11) 0.00700(10) 0.0420(5) Uani d . 1 . . C
H11B 0.7522 1.1301 0.0406 0.050 Uiso calc R 1 . . H
C12 0.7351(5) 1.19097(11) -0.03214(11) 0.0521(6) Uani d . 1 . . C
H12B 0.8773 1.2199 -0.0246 0.063 Uiso calc R 1 . . H
C13 0.6035(5) 1.20318(12) -0.08239(11) 0.0484(6) Uani d . 1 . . C
C14 0.6867(6) 1.26405(15) -0.12361(12) 0.0694(8) Uani d . 1 . . C
H14D 0.8340 1.2886 -0.1089 0.104 Uiso calc R 1 . . H
H14E 0.5541 1.3004 -0.1281 0.104 Uiso calc R 1 . . H
H14F 0.7247 1.2418 -0.1600 0.104 Uiso calc R 1 . . H
C15 0.3946(5) 1.15857(13) -0.09320(10) 0.0497(6) Uani d . 1 . . C
H15B 0.3049 1.1653 -0.1270 0.060 Uiso calc R 1 . . H
C16 0.3171(4) 1.10403(12) -0.05442(9) 0.0456(5) Uani d . 1 . . C
H16B 0.1763 1.0745 -0.0621 0.055 Uiso calc R 1 . . H
C17 0.4513(4) 1.09393(10) -0.00420(8) 0.0322(4) Uani d . 1 . . C
C18 0.6613(3) 0.92065(9) 0.00158(7) 0.0244(3) Uani d . 1 . . C
H18B 0.7727 0.9537 0.0236 0.029 Uiso calc R 1 . . H
C19 0.7280(3) 0.93104(8) -0.06176(7) 0.0245(3) Uani d . 1 . . C
C20 0.7148(4) 0.83882(9) 0.02092(7) 0.0295(4) Uani d . 1 . . C
H20C 0.6050 0.8045 0.0004 0.035 Uiso calc R 1 . . H
H20D 0.8875 0.8257 0.0118 0.035 Uiso calc R 1 . . H
C21 0.6722(5) 0.83030(12) 0.08468(8) 0.0518(7) Uani d . 1 . . C
H21C 0.7935 0.8614 0.1048 0.062 Uiso calc R 1 . . H
H21D 0.5055 0.8490 0.0940 0.062 Uiso calc R 1 . . H
C22 0.6951(4) 0.75004(11) 0.10572(8) 0.0372(5) Uani d . 1 . . C
N1 0.6189(3) 0.51462(9) 0.19599(6) 0.0323(3) Uani d . 1 . . N
N2 0.9621(3) 0.62064(9) 0.21345(6) 0.0320(3) Uani d . 1 . . N
N3 0.4024(3) 0.94276(8) 0.01471(6) 0.0256(3) Uani d . 1 . . N
H3B 0.2783 0.9135 0.0066 0.031 Uiso calc R 1 . . H
O1 0.5201(3) 1.02823(9) 0.09317(6) 0.0407(3) Uani d . 1 . . O
O2 0.0906(3) 1.03016(9) 0.05359(7) 0.0431(4) Uani d . 1 . . O
O3 0.9627(2) 0.92866(8) -0.07255(5) 0.0347(3) Uani d . 1 . . O
O5 0.8317(4) 0.70448(9) 0.07940(8) 0.0657(6) Uani d . 1 . . O
O6 0.5809(3) 0.72964(9) 0.14941(6) 0.0504(4) Uani d . 1 . . O
O4 0.5623(2) 0.94300(8) -0.09768(5) 0.0320(3) Uani d . 1 . . O

loop_
_atom_site_aniso_label
_atom_site_aniso_U_11
_atom_site_aniso_U_22
_atom_site_aniso_U_33
_atom_site_aniso_U_12
_atom_site_aniso_U_13
_atom_site_aniso_U_23
Mn1 0.02640(14) 0.03232(13) 0.02084(12) 0.00071(11) -0.00146(10) 0.00545(10)
S1 0.0257(2) 0.0326(2) 0.0296(2) -0.00001(18) 0.00221(18) -0.00644(18)
C1 0.0434(12) 0.0411(11) 0.0354(10) -0.0052(9) -0.0020(9) 0.0044(9)
C2 0.0548(14) 0.0389(12) 0.0466(12) -0.0097(10) 0.0048(11) 0.0023(9)
C3 0.0684(15) 0.0382(11) 0.0381(11) -0.0047(11) 0.0076(11) 0.0133(9)
C4 0.0613(14) 0.0413(10) 0.0290(9) -0.0004(11) -0.0027(10) 0.0104(8)
C5 0.0387(10) 0.0339(9) 0.0221(8) 0.0057(9) 0.0029(8) 0.0029(6)
C6 0.0354(10) 0.0344(10) 0.0228(8) 0.0066(8) 0.0029(8) 0.0028(7)
C7 0.0548(14) 0.0416(11) 0.0275(10) 0.0018(10) -0.0053(9) 0.0085(8)
C8 0.0532(14) 0.0553(13) 0.0324(10) -0.0009(11) -0.0168(10) 0.0028(9)
C9 0.0441(13) 0.0504(12) 0.0384(10) -0.0076(10) -0.0074(9) 0.0037(9)
C10 0.0416(11) 0.0460(11) 0.0310(9) -0.0059(10) -0.0029(9) 0.0101(8)
C11 0.0344(11) 0.0348(10) 0.0566(13) -0.0002(8) -0.0088(10) 0.0011(9)
C12 0.0409(12) 0.0354(11) 0.0800(16) -0.0044(10) -0.0013(13) 0.0052(10)
C13 0.0488(13) 0.0350(11) 0.0614(15) 0.0025(10) 0.0099(11) 0.0048(10)
C14 0.082(2) 0.0509(14) 0.0752(18) -0.0046(13) 0.0137(16) 0.0176(13)
C15 0.0552(15) 0.0475(13) 0.0463(12) -0.0028(11) -0.0053(11) 0.0071(10)
C16 0.0448(12) 0.0432(11) 0.0487(12) -0.0089(10) -0.0072(10) 0.0007(9)
C17 0.0296(9) 0.0261(10) 0.0409(10) 0.0014(7) 0.0017(8) -0.0027(7)
C18 0.0245(9) 0.0245(8) 0.0241(8) -0.0023(7) 0.0028(7) 0.0008(6)
C19 0.0260(9) 0.0219(7) 0.0256(8) -0.0033(7) 0.0024(7) 0.0007(6)
C20 0.0388(11) 0.0252(8) 0.0245(8) 0.0030(8) 0.0013(8) 0.0031(6)
C21 0.089(2) 0.0367(11) 0.0299(10) 0.0140(12) 0.0129(11) 0.0085(8)
C22 0.0466(13) 0.0342(10) 0.0308(9) 0.0037(9) 0.0015(9) 0.0088(8)
N1 0.0361(9) 0.0339(8) 0.0267(8) -0.0003(7) 0.0004(6) 0.0038(6)
N2 0.0343(8) 0.0403(9) 0.0214(7) 0.0021(7) -0.0011(6) 0.0055(6)
N3 0.0234(7) 0.0264(7) 0.0269(7) -0.0053(6) 0.0024(6) -0.0022(6)
O1 0.0435(8) 0.0513(9) 0.0273(7) -0.0013(7) -0.0029(6) -0.0109(6)
O2 0.0280(7) 0.0491(9) 0.0521(9) -0.0003(6) 0.0079(6) -0.0115(7)
O3 0.0264(7) 0.0490(8) 0.0287(7) -0.0010(6) 0.0057(5) 0.0021(6)
O5 0.0842(14) 0.0430(9) 0.0699(11) 0.0263(9) 0.0423(10) 0.0242(8)
O6 0.0657(11) 0.0457(9) 0.0397(8) 0.0083(8) 0.0181(7) 0.0137(7)
O4 0.0309(7) 0.0403(7) 0.0247(6) -0.0061(6) -0.0033(5) 0.0061(5)

loop_
_atom_type_symbol
_atom_type_description
_atom_type_scat_dispersion_real
_atom_type_scat_dispersion_imag
_atom_type_scat_source
C C 0.0033 0.0016 'International Tables Vol C Tables 4.2.6.8 and 6.1.1.4'
H H 0.0000 0.0000 'International Tables Vol C Tables 4.2.6.8 and 6.1.1.4'
N N 0.0061 0.0033 'International Tables Vol C Tables 4.2.6.8 and 6.1.1.4'
O O 0.0106 0.0060 'International Tables Vol C Tables 4.2.6.8 and 6.1.1.4'
S S 0.1246 0.1234 'International Tables Vol C Tables 4.2.6.8 and 6.1.1.4'
Mn Mn 0.3368 0.7283 'International Tables Vol C Tables 4.2.6.8 and 6.1.1.4'

loop_
_geom_angle_atom_site_label_1
_geom_angle_atom_site_label_2
_geom_angle_atom_site_label_3
_geom_angle_site_symmetry_1
_geom_angle_site_symmetry_3
_geom_angle
_geom_angle_publ_flag
O3 Mn1 O4 4_465 4_565 98.12(5) y
O3 Mn1 O5 4_465 . 90.80(7) y
O4 Mn1 O5 4_565 . 84.00(6) y
O3 Mn1 N2 4_465 . 163.10(6) y
O4 Mn1 N2 4_565 . 84.93(5) y
O5 Mn1 N2 . . 106.07(7) y
O3 Mn1 N1 4_465 . 91.52(5) y
O4 Mn1 N1 4_565 . 98.21(6) y
O5 Mn1 N1 . . 176.54(6) y
N2 Mn1 N1 . . 71.58(6) y
O3 Mn1 O6 4_465 . 99.88(6) y
O4 Mn1 O6 4_565 . 137.25(6) y
O5 Mn1 O6 . . 57.40(5) y
N2 Mn1 O6 . . 88.70(6) y
N1 Mn1 O6 . . 119.62(5) y
O2 S1 O1 . . 118.75(9) ?
O2 S1 N3 . . 106.78(9) ?
O1 S1 N3 . . 107.82(8) ?
O2 S1 C17 . . 108.37(10) ?
O1 S1 C17 . . 107.13(9) ?
N3 S1 C17 . . 107.53(8) ?
N1 C1 C2 . . 123.1(2) ?
N1 C1 H1A . . 118.4 ?
C2 C1 H1A . . 118.4 ?
C3 C2 C1 . . 118.5(2) ?
C3 C2 H2A . . 120.8 ?
C1 C2 H2A . . 120.8 ?
C4 C3 C2 . . 118.96(19) ?
C4 C3 H3A . . 120.5 ?
C2 C3 H3A . . 120.5 ?
C3 C4 C5 . . 119.7(2) ?
C3 C4 H4A . . 120.2 ?
C5 C4 H4A . . 120.2 ?
N1 C5 C4 . . 121.61(19) ?
N1 C5 C6 . . 115.99(15) ?
C4 C5 C6 . . 122.40(17) ?
N2 C6 C7 . . 121.08(18) ?
N2 C6 C5 . . 114.87(16) ?
C7 C6 C5 . . 124.03(17) ?
C8 C7 C6 . . 119.43(18) ?
C8 C7 H7A . . 120.3 ?
C6 C7 H7A . . 120.3 ?
C7 C8 C9 . . 119.31(19) ?
C7 C8 H8A . . 120.3 ?
C9 C8 H8A . . 120.3 ?
C10 C9 C8 . . 118.5(2) ?
C10 C9 H9A . . 120.8 ?
C8 C9 H9A . . 120.8 ?
N2 C10 C9 . . 123.11(18) ?
N2 C10 H10A . . 118.4 ?
C9 C10 H10A . . 118.4 ?
C12 C11 C17 . . 119.2(2) ?
C12 C11 H11B . . 120.4 ?
C17 C11 H11B . . 120.4 ?
C11 C12 C13 . . 121.9(2) ?
C11 C12 H12B . . 119.1 ?
C13 C12 H12B . . 119.1 ?
C12 C13 C15 . . 118.0(2) ?
C12 C13 C14 . . 120.3(2) ?
C15 C13 C14 . . 121.6(2) ?
C13 C14 H14D . . 109.5 ?
C13 C14 H14E . . 109.5 ?
H14D C14 H14E . . 109.5 ?
C13 C14 H14F . . 109.5 ?
H14D C14 H14F . . 109.5 ?
H14E C14 H14F . . 109.5 ?
C13 C15 C16 . . 121.1(2) ?
C13 C15 H15B . . 119.5 ?
C16 C15 H15B . . 119.5 ?
C17 C16 C15 . . 119.4(2) ?
C17 C16 H16B . . 120.3 ?
C15 C16 H16B . . 120.3 ?
C11 C17 C16 . . 120.38(19) ?
C11 C17 S1 . . 120.11(16) ?
C16 C17 S1 . . 119.49(15) ?
N3 C18 C19 . . 112.81(14) ?
N3 C18 C20 . . 111.28(14) ?
C19 C18 C20 . . 110.65(13) ?
N3 C18 H18B . . 107.3 ?
C19 C18 H18B . . 107.3 ?
C20 C18 H18B . . 107.3 ?
O4 C19 O3 . . 124.68(16) y
O4 C19 C18 . . 120.85(16) ?
O3 C19 C18 . . 114.43(15) ?
C21 C20 C18 . . 110.72(15) ?
C21 C20 H20C . . 109.5 ?
C18 C20 H20C . . 109.5 ?
C21 C20 H20D . . 109.5 ?
C18 C20 H20D . . 109.5 ?
H20C C20 H20D . . 108.1 ?
C22 C21 C20 . . 113.73(17) ?
C22 C21 H21C . . 108.8 ?
C20 C21 H21C . . 108.8 ?
C22 C21 H21D . . 108.8 ?
C20 C21 H21D . . 108.8 ?
H21C C21 H21D . . 107.7 ?
O6 C22 O5 . . 120.08(18) y
O6 C22 C21 . . 120.19(19) ?
O5 C22 C21 . . 119.72(18) ?
C1 N1 C5 . . 118.12(16) ?
C1 N1 Mn1 . . 124.39(13) ?
C5 N1 Mn1 . . 117.32(13) ?
C10 N2 C6 . . 118.57(17) ?
C10 N2 Mn1 . . 121.10(12) ?
C6 N2 Mn1 . . 119.60(13) ?
C18 N3 S1 . . 118.22(12) ?
C18 N3 H3B . . 120.9 ?
S1 N3 H3B . . 120.9 ?
C19 O3 Mn1 . 4_565 142.71(12) ?
C22 O5 Mn1 . . 93.73(12) ?
C22 O6 Mn1 . . 88.60(12) ?
C19 O4 Mn1 . 4_465 140.76(11) ?

loop_
_geom_bond_atom_site_label_1
_geom_bond_atom_site_label_2
_geom_bond_site_symmetry_2
_geom_bond_distance
_geom_bond_publ_flag
Mn1 O3 4_465 2.1268(13) y
Mn1 O4 4_565 2.1745(13) y
Mn1 O5 . 2.1874(15) y
Mn1 N2 . 2.2397(15) y
Mn1 N1 . 2.2910(15) y
Mn1 O6 . 2.3010(16) y
S1 O2 . 1.4308(15) ?
S1 O1 . 1.4311(14) ?
S1 N3 . 1.6104(15) ?
S1 C17 . 1.770(2) ?
C1 N1 . 1.340(3) ?
C1 C2 . 1.385(3) ?
C1 H1A . 0.9300 ?
C2 C3 . 1.380(3) ?
C2 H2A . 0.9300 ?
C3 C4 . 1.376(3) ?
C3 H3A . 0.9300 ?
C4 C5 . 1.387(2) ?
C4 H4A . 0.9300 ?
C5 N1 . 1.348(2) ?
C5 C6 . 1.491(3) ?
C6 N2 . 1.350(2) ?
C6 C7 . 1.383(3) ?
C7 C8 . 1.373(3) ?
C7 H7A . 0.9300 ?
C8 C9 . 1.379(3) ?
C8 H8A . 0.9300 ?
C9 C10 . 1.366(3) ?
C9 H9A . 0.9300 ?
C10 N2 . 1.335(3) ?
C10 H10A . 0.9300 ?
C11 C12 . 1.378(3) ?
C11 C17 . 1.379(3) ?
C11 H11B . 0.9300 ?
C12 C13 . 1.384(3) ?
C12 H12B . 0.9300 ?
C13 C15 . 1.386(3) ?
C13 C14 . 1.513(3) ?
C14 H14D . 0.9600 ?
C14 H14E . 0.9600 ?
C14 H14F . 0.9600 ?
C15 C16 . 1.388(3) ?
C15 H15B . 0.9300 ?
C16 C17 . 1.386(3) ?
C16 H16B . 0.9300 ?
C18 N3 . 1.463(2) ?
C18 C19 . 1.534(2) ?
C18 C20 . 1.546(2) ?
C18 H18B . 0.9800 ?
C19 O4 . 1.235(2) y
C19 O3 . 1.273(2) y
C20 C21 . 1.515(2) ?
C20 H20C . 0.9700 ?
C20 H20D . 0.9700 ?
C21 C22 . 1.510(3) ?
C21 H21C . 0.9700 ?
C21 H21D . 0.9700 ?
C22 O6 . 1.242(2) y
C22 O5 . 1.248(3) y
N3 H3B . 0.8600 ?
O3 Mn1 4_565 2.1268(13) ?
O4 Mn1 4_465 2.1745(13) ?

loop_
_geom_torsion_atom_site_label_1
_geom_torsion_atom_site_label_2
_geom_torsion_atom_site_label_3
_geom_torsion_atom_site_label_4
_geom_torsion_site_symmetry_1
_geom_torsion_site_symmetry_4
_geom_torsion
N1 C1 C2 C3 . . -0.1(3)
C1 C2 C3 C4 . . 1.2(3)
C2 C3 C4 C5 . . -1.2(3)
C3 C4 C5 N1 . . 0.2(3)
C3 C4 C5 C6 . . -179.5(2)
N1 C5 C6 N2 . . 1.1(2)
C4 C5 C6 N2 . . -179.19(18)
N1 C5 C6 C7 . . -177.33(18)
C4 C5 C6 C7 . . 2.4(3)
N2 C6 C7 C8 . . -1.5(3)
C5 C6 C7 C8 . . 176.9(2)
C6 C7 C8 C9 . . 0.7(3)
C7 C8 C9 C10 . . 0.5(3)
C8 C9 C10 N2 . . -0.9(3)
C17 C11 C12 C13 . . 0.3(3)
C11 C12 C13 C15 . . -1.0(4)
C11 C12 C13 C14 . . 178.5(2)
C12 C13 C15 C16 . . 1.0(4)
C14 C13 C15 C16 . . -178.6(2)
C13 C15 C16 C17 . . -0.2(4)
C12 C11 C17 C16 . . 0.5(3)
C12 C11 C17 S1 . . 178.86(17)
C15 C16 C17 C11 . . -0.5(3)
C15 C16 C17 S1 . . -178.92(18)
O2 S1 C17 C11 . . 133.51(17)
O1 S1 C17 C11 . . 4.26(19)
N3 S1 C17 C11 . . -111.41(17)
O2 S1 C17 C16 . . -48.11(19)
O1 S1 C17 C16 . . -177.36(16)
N3 S1 C17 C16 . . 66.97(18)
N3 C18 C19 O4 . . -12.7(2)
C20 C18 C19 O4 . . 112.71(18)
N3 C18 C19 O3 . . 165.17(14)
C20 C18 C19 O3 . . -69.44(19)
N3 C18 C20 C21 . . -59.0(2)
C19 C18 C20 C21 . . 174.73(18)
C18 C20 C21 C22 . . 174.12(19)
C20 C21 C22 O6 . . -153.6(2)
C20 C21 C22 O5 . . 27.2(3)
C2 C1 N1 C5 . . -1.0(3)
C2 C1 N1 Mn1 . . 174.20(17)
C4 C5 N1 C1 . . 0.9(3)
C6 C5 N1 C1 . . -179.38(18)
C4 C5 N1 Mn1 . . -174.58(15)
C6 C5 N1 Mn1 . . 5.1(2)
O3 Mn1 N1 C1 4_465 . -1.33(17)
O4 Mn1 N1 C1 4_565 . -99.76(16)
N2 Mn1 N1 C1 . . 178.41(18)
O6 Mn1 N1 C1 . . 100.94(17)
O3 Mn1 N1 C5 4_465 . 173.87(14)
O4 Mn1 N1 C5 4_565 . 75.44(14)
N2 Mn1 N1 C5 . . -6.39(13)
O6 Mn1 N1 C5 . . -83.86(15)
C9 C10 N2 C6 . . 0.1(3)
C9 C10 N2 Mn1 . . -170.05(17)
C7 C6 N2 C10 . . 1.1(3)
C5 C6 N2 C10 . . -177.42(17)
C7 C6 N2 Mn1 . . 171.41(14)
C5 C6 N2 Mn1 . . -7.1(2)
O3 Mn1 N2 C10 4_465 . 178.17(18)
O4 Mn1 N2 C10 4_565 . 76.89(16)
O5 Mn1 N2 C10 . . -5.37(17)
N1 Mn1 N2 C10 . . 177.29(17)
O6 Mn1 N2 C10 . . -60.80(16)
O3 Mn1 N2 C6 4_465 . 8.1(3)
O4 Mn1 N2 C6 4_565 . -93.19(14)
O5 Mn1 N2 C6 . . -175.45(14)
N1 Mn1 N2 C6 . . 7.21(13)
O6 Mn1 N2 C6 . . 129.12(14)
C19 C18 N3 S1 . . -101.84(15)
C20 C18 N3 S1 . . 133.10(12)
O2 S1 N3 C18 . . -179.05(13)
O1 S1 N3 C18 . . -50.39(14)
C17 S1 N3 C18 . . 64.82(14)
O4 C19 O3 Mn1 . 4_565 -39.3(3)
C18 C19 O3 Mn1 . 4_565 142.93(15)
O6 C22 O5 Mn1 . . 4.5(2)
C21 C22 O5 Mn1 . . -176.31(19)
O3 Mn1 O5 C22 4_465 . 98.72(15)
O4 Mn1 O5 C22 4_565 . -163.20(15)
N2 Mn1 O5 C22 . . -80.25(15)
O6 Mn1 O5 C22 . . -2.50(13)
O5 C22 O6 Mn1 . . -4.3(2)
C21 C22 O6 Mn1 . . 176.5(2)
O3 Mn1 O6 C22 4_465 . -82.07(13)
O4 Mn1 O6 C22 4_565 . 31.48(16)
O5 Mn1 O6 C22 . . 2.51(13)
N2 Mn1 O6 C22 . . 112.58(13)
N1 Mn1 O6 C22 . . -179.53(12)
O3 C19 O4 Mn1 . 4_465 120.75(18)
C18 C19 O4 Mn1 . 4_465 -61.6(2)
